data_9000854
loop_
_publ_author_name
'Bedlivy, D.'
'Mereiter, K.'

_publ_section_title
;Preisingerite, Bi3O(OH)(AsO4)2, a new species from San Juan Province,
 Argentina: Its description and crystal structure
;
_journal_name_full 'American Mineralogist'
_journal_page_first 833
_journal_page_last 840
_journal_volume 67
_journal_year 1982
_chemical_formula_sum 'As2 Bi3 O10'
_chemical_name_mineral Preisingerite
_space_group_IT_number 2
_symmetry_space_group_name_Hall '-P 1'
_symmetry_space_group_name_H-M 'P -1'
_cell_angle_alpha 87.82
_cell_angle_beta 115.01
_cell_angle_gamma 111.07
_cell_length_a 9.993
_cell_length_b 7.404
_cell_length_c 6.937
_cell_formula_units_Z 2
_cell_volume 430.074
_database_code_amcsd 0000873
_exptl_crystal_density_diffrn 7.234
_cod_original_formula_sum 'Bi3 As2 O10'
_cod_database_code 9000854

loop_
_space_group_symop_operation_xyz
x,y,z
-x,-y,-z

loop_
_atom_site_aniso_label
_atom_site_aniso_U_11
_atom_site_aniso_U_22
_atom_site_aniso_U_33
_atom_site_aniso_U_12
_atom_site_aniso_U_13
_atom_site_aniso_U_23
Bi1 0.01381 0.01494 0.01190 0.00190 0.00747 0.00469
Bi2 0.01216 0.01115 0.01621 0.00266 0.00785 0.00431
Bi3 0.01381 0.01634 0.02115 -0.00051 0.00747 0.00405
As1 0.01165 0.01330 0.01583 0.00380 0.00659 0.00380
As2 0.00886 0.01102 0.01684 -0.00051 0.00544 0.00114

loop_
_atom_site_label
_atom_site_fract_x
_atom_site_fract_y
_atom_site_fract_z
_atom_site_U_iso_or_equiv
Bi1 0.52327 0.41421 0.75230 0.01317
Bi2 0.29838 0.74044 0.55549 0.01267
Bi3 0.07735 0.16090 0.28045 0.01773
As1 0.69520 0.01720 0.92150 0.01368
As2 0.09610 0.37200 0.78620 0.01317
O1 0.37770 0.53820 0.47590 0.01773
O2 0.30660 0.15490 0.55790 0.01646
O3 0.85900 0.02750 0.89430 0.01773
O4 0.55690 -0.20840 0.86020 0.03040
O5 0.62100 0.15960 0.75260 0.01267
O6 0.76840 0.10520 0.18110 0.02026
O7 0.25840 0.51010 0.74970 0.01267
O8 -0.04680 0.46370 0.69020 0.01267
O9 0.02090 0.14980 0.63620 0.01520
O10 0.16950 0.37270 0.05060 0.02026

loop_
_cod_related_entry_id
_cod_related_entry_database
_cod_related_entry_code
1 AMCSD 0000873
